data_2006114
loop_
_publ_author_name
' William H. Ojala'
' Ramaswamy A. Iyer'
' Patrick E. Hanna'
' William B. Gleason'

_publ_section_title
;
 Heterocyclic <i>N</i>-Acetoxyarylamines, Models for the Putative
 Ultimate Carcinogens of Aromatic Amines:
 2-Acetoxyamino-5-phenylpyridine and 2-Acetoxyaminopyridine
;
_journal_issue 5
_journal_name_full 'Acta Crystallographica Section C'
_journal_page_first 634
_journal_page_last 637
_journal_paper_doi 10.1107/S0108270196015168
_journal_volume 53
_journal_year 1997
_chemical_formula_moiety 'C7 H8 N2 O2 '
_chemical_formula_sum 'C7 H8 N2 O2'
_chemical_formula_weight 152.15
_space_group_IT_number 14
_symmetry_cell_setting monoclinic
_symmetry_space_group_name_Hall '-P 2ybc'
_symmetry_space_group_name_H-M 'P 1 21/c 1'
_audit_creation_method TEXSAN
_cell_angle_alpha 90
_cell_angle_beta 101.657(7)
_cell_angle_gamma 90
_cell_formula_units_Z 4
_cell_length_a 9.4320(10)
_cell_length_b 5.472(2)
_cell_length_c 14.9983(9)
_cell_measurement_reflns_used 25
_cell_measurement_temperature 173(2)
_cell_measurement_theta_max 25
_cell_measurement_theta_min 23
_cell_volume 758.1(3)
_computing_cell_refinement 'MSC/AFC Diffractometer Control Software'
_computing_data_collection
;MSC/AFC Diffractometer Control Software (Molecular Structure
Corporation, 1988)
;
_computing_data_reduction 'TEXSAN (Molecular Structure Corporation, 1985)'
_computing_publication_material 'TEXSAN, PLUTON92 (Spek, 1992), ORTEPII (Johnson, 1976)'
_computing_structure_refinement TEXSAN
_computing_structure_solution 'SHELXS86 (Sheldrick, 1985)'
_diffrn_ambient_temperature 173(2)
_diffrn_measurement_device AFC6S
_diffrn_measurement_method '\w/2\q scans'
_diffrn_radiation_monochromator graphite
_diffrn_radiation_source 'X-ray tube'
_diffrn_radiation_type 'Cu K\a'
_diffrn_radiation_wavelength 1.5418
_diffrn_reflns_av_R_equivalents 0.017
_diffrn_reflns_limit_h_max '11; 0'
_diffrn_reflns_limit_h_min '0; -9'
_diffrn_reflns_limit_k_max '6; 0'
_diffrn_reflns_limit_k_min '0; -5'
_diffrn_reflns_limit_l_max '17; 14'
_diffrn_reflns_limit_l_min '-18; -14'
_diffrn_reflns_number 2610
_diffrn_reflns_reduction_process teXsan
_diffrn_reflns_theta_max 70
_diffrn_reflns_theta_min 5
_diffrn_standards_decay_% -0.3
_diffrn_standards_interval_count 150
_diffrn_standards_number 3
_exptl_absorpt_coefficient_mu 0.798
_exptl_absorpt_correction_T_max 0.909
_exptl_absorpt_correction_T_min 0.869
_exptl_absorpt_correction_type '\y scans (North, Phillips & Mathews, 1968)'
_exptl_crystal_colour colorless
_exptl_crystal_density_diffrn 1.333
_exptl_crystal_density_meas ?
_exptl_crystal_description needle
_exptl_crystal_F_000 320.00
_exptl_crystal_size_max 0.320
_exptl_crystal_size_mid 0.120
_exptl_crystal_size_min 0.120
_refine_diff_density_max 0.29
_refine_diff_density_min -0.17
_refine_ls_extinction_method none
_refine_ls_goodness_of_fit_obs 2.602
_refine_ls_hydrogen_treatment refxyz
_refine_ls_matrix_type full
_refine_ls_number_parameters 124
_refine_ls_number_reflns 1013
_refine_ls_R_factor_obs .0359
_refine_ls_shift/esd_max 0.0028
_refine_ls_structure_factor_coef F
_refine_ls_weighting_details 'w = 4Fo^2^/\s^2^(Fo^2^)'
_refine_ls_weighting_scheme calc
_refine_ls_wR_factor_obs .0362
_reflns_number_observed 1013
_reflns_number_total 1558
_reflns_observed_criterion '[ I > 3\s(I)]'
_cod_data_source_file fr1017.cif
_cod_data_source_block II
_cod_depositor_comments
;
The following automatic conversions were performed:

'_diffrn_ambient_temperature' value ' 173 (2)' was changed to
'173(2)' - the value was
reformatted.

'_atom_site_thermal_displace_type' tag value 'Uij' was
replaced with 'Uani' value 19 times.

Automatic conversion script
Id: cif_fix_values 1646 2011-03-28 12:23:43Z adriana 

The following automatic conversions were performed:

'_diffrn_ambient_temperature' value ' 173 (2)' was changed to
'173(2)' - the value was reformatted.

Automatic conversion script
Id: cif_fix_values 1715 2011-07-08 13:25:40Z adriana 

The following automatic conversions were performed:

'_exptl_crystal_density_meas' value 'not measured' was changed to '?'
- the value is perceived as not measured.

Automatic conversion script
Id: cif_fix_values 3008 2015-01-20 13:52:24Z robertas 

The following automatic conversions were performed:

'_refine_ls_weighting_scheme' value ' w = 4Fo^2^/\s^2^(Fo^2^) ' was
changed to 'calc'. New tag '_refine_ls_weighting_details' was
created. The value of the new tag was set to 'w =
4Fo^2^/\s^2^(Fo^2^)'.

Automatic conversion script
Id: cif_fix_values 3143 2015-03-26 13:38:13Z robertas 
;
_cod_original_cell_volume 758.1(2)
_cod_original_sg_symbol_H-M 'P 21/c'
_cod_original_formula_sum 'C7 H8 N2 O2 '
_cod_database_code 2006114

loop_
_symmetry_equiv_pos_as_xyz
'   +x,   +y,   +z'
'   -x,1/2+y,1/2-z'
'   -x,   -y,   -z'
'   +x,1/2-y,1/2+z'

loop_
_atom_site_aniso_label
_atom_site_aniso_U_11
_atom_site_aniso_U_22
_atom_site_aniso_U_33
_atom_site_aniso_U_12
_atom_site_aniso_U_13
_atom_site_aniso_U_23
O1 .0314(8) .0282(9) .0313(8) .0082(7) -.0026(6) -.0043(7)
O2 .0346(9) .0440(10) .0590(10) .0053(8) -.0061(8) -.0159(9)
N1 .0279(9) .0280(10) .0286(9) .0021(8) .0052(7) .0002(8)
N2 .0267(9) .0250(10) .0324(10) .0059(8) .0043(8) .0055(8)
C1 .0270(10) .0240(10) .0201(10) -.0012(10) .0005(8) -.0024(9)
C2 .0380(10) .0270(10) .0290(10) -.0010(10) -.0004(10) .0046(10)
C3 .0470(10) .0390(10) .0300(10) -.0160(10) .0060(10) .0020(10)
C4 .0300(10) .056(2) .0330(10) -.0100(10) .0090(10) -.0070(10)
C5 .0290(10) .0370(10) .0340(10) .0020(10) .0057(9) -.0030(10)
C6 .0240(10) .0330(10) .0330(10) .0011(10) .0034(9) .0010(10)
C7 .0340(10) .0380(10) .0390(10) .0100(10) .0020(10) -.0040(10)

loop_
_atom_site_label
_atom_site_fract_x
_atom_site_fract_y
_atom_site_fract_z
_atom_site_U_iso_or_equiv
_atom_site_thermal_displace_type
_atom_site_calc_flag
_atom_site_calc_attached_atom
O1 .1821(2) .0421(3) .57348(9) .0315(4) Uani ? ?
O2 .3639(2) .1846(3) .68240(11) .0479(5) Uani ? ?
N1 -.1097(2) .4304(3) .58424(11) .0282(5) Uani ? ?
N2 .1122(2) .2718(3) .58049(12) .0283(5) Uani ? ?
C1 -.0195(2) .2437(4) .60835(12) .0246(5) Uani ? ?
C2 -.0487(2) .0485(4) .66150(14) .0325(6) Uani ? ?
C3 -.1790(3) .0501(5) .6903(2) .0390(7) Uani ? ?
C4 -.2740(2) .2424(5) .66595(15) .0393(7) Uani ? ?
C5 -.2352(2) .4260(5) .61394(14) .0335(6) Uani ? ?
C6 .3154(2) .0286(4) .62885(14) .0305(6) Uani ? ?
C7 .3852(3) -.2074(5) .6138(2) .0377(7) Uani ? ?
H2N .108(2) .346(5) .5288(14) .0338 Uani ? ?
H2 .015(2) -.075(4) .6780(10) .0390 Uani ? ?
H3 -.201(2) -.084(5) .7260(10) .0456 Uani ? ?
H4 -.368(2) .246(4) .6850(10) .0457 Uani ? ?
H5 -.302(2) .564(4) .5930(10) .0418 Uani ? ?
H7A .326(3) -.345(5) .6120(10) .0454 Uani ? ?
H7B .472(2) -.221(4) .6570(10) .0454 Uani ? ?
H7C .408(2) -.204(5) .555(2) .0454 Uani ? ?

loop_
_atom_type_symbol
_atom_type_scat_dispersion_real
_atom_type_scat_dispersion_imag
_atom_type_scat_source
C 0.018 0.009 'International Tables'
H 0.000 0.000 'International Tables'
O 0.049 0.032 'International Tables'
N 0.031 0.018 'International Tables'

loop_
_geom_angle_atom_site_label_1
_geom_angle_atom_site_label_2
_geom_angle_atom_site_label_3
_geom_angle
_geom_angle_publ_flag
N2 O1 C6 112.6(2) yes
C1 N1 C5 116.9(2) yes
O1 N2 C1 112.1(2) yes
O1 N2 H2N 106.0(10) no
C1 N2 H2N 115.0(10) no
N1 C1 N2 113.1(2) yes
N1 C1 C2 123.6(2) yes
N2 C1 C2 123.1(2) yes
C1 C2 C3 117.7(2) yes
C1 C2 H2 122.0(10) no
C3 C2 H2 119.0(10) no
C2 C3 C4 119.5(2) yes
C2 C3 H3 118.0(10) no
C4 C3 H3 121.0(10) no
C3 C4 C5 118.4(2) yes
C3 C4 H4 120.0(10) no
C5 C4 H4 120.0(10) no
N1 C5 C4 123.9(2) yes
N1 C5 H5 115.0(10) no
C4 C5 H5 120.0(10) no
O1 C6 O2 123.5(2) yes
O1 C6 C7 109.7(2) yes
O2 C6 C7 126.8(2) yes
C6 C7 H7A 115.0(10) no
C6 C7 H7B 108.0(10) no
C6 C7 H7C 108.0(10) no
H7A C7 H7B 112(2) no
H7A C7 H7C 103.0(10) no
H7B C7 H7C 108.0(10) no

loop_
_geom_bond_atom_site_label_1
_geom_bond_atom_site_label_2
_geom_bond_site_symmetry_1
_geom_bond_site_symmetry_2
_geom_bond_distance
_geom_bond_publ_flag
O1 N2 ? ? 1.433(2) yes
O1 C6 ? ? 1.361(2) yes
O2 C6 ? ? 1.198(3) yes
N1 C1 ? ? 1.332(3) yes
N1 C5 ? ? 1.346(3) yes
N2 C1 ? ? 1.397(3) yes
N2 H2N ? ? .87(2) no
C1 C2 ? ? 1.393(3) yes
C2 C3 ? ? 1.383(3) yes
C2 H2 ? ? .90(2) no
C3 C4 ? ? 1.383(4) yes
C3 H3 ? ? .95(2) no
C4 C5 ? ? 1.366(3) yes
C4 H4 ? ? .98(2) no
C5 H5 ? ? .99(2) no
C6 C7 ? ? 1.487(3) yes
C7 H7A ? ? .94(3) no
C7 H7B ? ? .94(2) no
C7 H7C ? ? .94(2) no
